data_7247099
loop_
_publ_author_name
'Christoff, Rebecca M.'
'Al Bayer, Mohammad'
'Soares da Costa, Tatiana P.'
'Perugini, Matthew A.'
'Abbott, Belinda M.'

_publ_section_title
;
 Enhancing allosteric inhibition of dihydrodipicolinate synthase through
 the design and synthesis of novel dimeric compounds
;
_journal_name_full 'RSC Medicinal Chemistry'
_journal_paper_doi 10.1039/D3MD00044C
_journal_year 2023
_chemical_formula_moiety 'C27 H22 N2 O10 S2, 2(C4 H10 O)'
_chemical_formula_sum 'C35 H42 N2 O12 S2'
_chemical_formula_weight 746.82
_space_group_crystal_system orthorhombic
_space_group_IT_number 41
_space_group_name_Hall 'A 2 -2ab'
_space_group_name_H-M_alt 'A e a 2'
_atom_sites_solution_hydrogens geom
_atom_sites_solution_primary iterative
_audit_creation_date 2023-01-08
_audit_creation_method
;
Olex2 1.5
(compiled 2021.07.19 svn.r715e62df for OlexSys, GUI svn.r6380)
;
_audit_update_record
;
2023-01-08 deposited with the CCDC.	2023-07-04 downloaded from the CCDC.
;
_cell_angle_alpha 90
_cell_angle_beta 90
_cell_angle_gamma 90
_cell_formula_units_Z 4
_cell_length_a 13.1496(5)
_cell_length_b 21.1566(8)
_cell_length_c 13.3584(4)
_cell_measurement_reflns_used 2275
_cell_measurement_temperature 150
_cell_measurement_theta_max 70.2360
_cell_measurement_theta_min 4.1730
_cell_volume 3716.3(2)
_computing_cell_refinement 'CrysAlisPro 1.171.40.53 (Rigaku OD, 2019)'
_computing_data_collection 'CrysAlisPro 1.171.40.53 (Rigaku OD, 2019)'
_computing_data_reduction 'CrysAlisPro 1.171.40.53 (Rigaku OD, 2019)'
_computing_molecular_graphics 'Olex2 1.5 (Dolomanov et al., 2009)'
_computing_publication_material 'Olex2 1.5 (Dolomanov et al., 2009)'
_computing_structure_refinement 'SHELXL 2018/3 (Sheldrick, 2015)'
_computing_structure_solution 'olex2.solve 1.5 (Bourhis et al., 2015)'
_diffrn_ambient_environment N~2~
_diffrn_ambient_temperature 150
_diffrn_detector 'CCD plate'
_diffrn_detector_area_resol_mean 10.0000
_diffrn_detector_type HyPix3000
_diffrn_measured_fraction_theta_full 0.997
_diffrn_measured_fraction_theta_max 0.992
_diffrn_measurement_details
;
List of Runs (angles in degrees, time in seconds):

  # Type    Start    End  Width  t~exp~   \w     \q     \k     \f   Frames
#--------------------------------------------------------------------------
  1  \w    -66.00 -39.00   0.50    2.56    --  -38.50 109.00  33.00   54
  2  \w    -58.00   2.00   0.50    2.56    --  -38.50  75.00 -50.00  120
  3  \w    -33.00  -7.00   0.50    2.56    --  -38.50  50.00 165.00   52
  4  \w    -62.00 -25.00   0.50    2.56    --  -38.50 -50.00  19.00   74
  5  \w     48.00  73.00   0.50    2.56    --   42.60-109.00 -63.00   50
  6  \w     53.00  79.00   0.50    2.56    --   42.60  50.00 165.00   52
  7  \w      2.00  27.00   0.50    2.56    --   42.60 -75.00-178.00   50
  8  \w      8.00  33.00   0.50    2.56    --   42.60 -50.00  19.00   50
  9  \w    103.00 163.00   0.50   10.26    --  100.00  75.00 -50.00  120
 10  \w    127.00 153.00   0.50   10.26    --  100.00 109.00  33.00   52
 11  \w    117.00 155.00   0.50   10.26    --  100.00  50.00 165.00   76
 12  \w     80.00 107.00   0.50   10.26    --  100.00 -75.00-178.00   54
 13  \w     47.00 116.00   0.50   10.26    --  100.00 -50.00  19.00  138
 14  \w     53.00  78.00   0.50   10.26    --  100.00-109.00 -63.00   50
 15  \w    -37.00  35.00   0.50    2.56    --  -38.50  11.00  60.00  144
 16  \w    -89.00 -56.00   0.50    2.56    --  -38.50 -54.00-150.00   66
 17  \w     -4.00  54.00   0.50    2.56    --   42.60 -43.00-180.00  116
 18  \w    105.00 153.00   0.50   10.26    --  100.00  77.00-180.00   96
 19  \w     35.00 117.00   0.50   10.26    --  100.00 -87.00 -60.00  164
 20  \w    109.00 157.00   0.50   10.26    --  100.00  77.00  90.00   96
 21  \w     48.00 103.00   0.50   10.26    --  100.00-117.00-120.00  110
 22  \w     70.00 122.00   0.50   10.26    --  100.00 -68.00 -60.00  104
 23  \w     98.00 123.00   0.50   10.26    --  100.00  42.00  60.00   50
 24  \w    131.00 156.00   0.50   10.26    --  100.00 145.00-180.00   50
 25  \w    106.00 145.00   0.50   10.26    --  100.00 117.00 120.00   78
;
_diffrn_measurement_device 'four-circle diffractometer'
_diffrn_measurement_device_type 'SuperNova, Dual, Cu at home/near, HyPix3000'
_diffrn_measurement_method '\w scans'
_diffrn_orient_matrix_type 'CrysAlisPro convention (1999,Acta A55,543-557)'
_diffrn_orient_matrix_UB_11 -0.1103857000
_diffrn_orient_matrix_UB_12 0.0043167000
_diffrn_orient_matrix_UB_13 0.0380559000
_diffrn_orient_matrix_UB_21 0.0265669000
_diffrn_orient_matrix_UB_22 -0.0446677000
_diffrn_orient_matrix_UB_23 0.0872367000
_diffrn_orient_matrix_UB_31 0.0289371000
_diffrn_orient_matrix_UB_32 0.0573385000
_diffrn_orient_matrix_UB_33 0.0651205000
_diffrn_radiation_monochromator mirror
_diffrn_radiation_probe x-ray
_diffrn_radiation_type 'Cu K\a'
_diffrn_radiation_wavelength 1.54184
_diffrn_reflns_av_R_equivalents 0.0434
_diffrn_reflns_av_unetI/netI 0.0582
_diffrn_reflns_Laue_measured_fraction_full 0.997
_diffrn_reflns_Laue_measured_fraction_max 0.992
_diffrn_reflns_limit_h_max 16
_diffrn_reflns_limit_h_min -16
_diffrn_reflns_limit_k_max 25
_diffrn_reflns_limit_k_min -18
_diffrn_reflns_limit_l_max 16
_diffrn_reflns_limit_l_min -15
_diffrn_reflns_number 7099
_diffrn_reflns_point_group_measured_fraction_full 0.819
_diffrn_reflns_point_group_measured_fraction_max 0.805
_diffrn_reflns_theta_full 67.684
_diffrn_reflns_theta_max 71.110
_diffrn_reflns_theta_min 4.179
_diffrn_source 'micro-focus sealed X-ray tube'
_diffrn_source_type 'SuperNova (Cu) X-ray Source'
_exptl_absorpt_coefficient_mu 1.841
_exptl_absorpt_correction_T_max 1.00000
_exptl_absorpt_correction_T_min 0.68373
_exptl_absorpt_correction_type multi-scan
_exptl_absorpt_process_details
;
CrysAlisPro 1.171.40.53 (Rigaku Oxford Diffraction, 2019)
Empirical absorption correction using spherical harmonics,
 implemented in SCALE3 ABSPACK scaling algorithm.
;
_exptl_crystal_colour 'clear colourless'
_exptl_crystal_colour_lustre clear
_exptl_crystal_colour_primary colourless
_exptl_crystal_density_diffrn 1.335
_exptl_crystal_description needle
_exptl_crystal_F_000 1576
_exptl_crystal_size_max 0.4
_exptl_crystal_size_mid 0.2
_exptl_crystal_size_min 0.1
_refine_diff_density_max 0.209
_refine_diff_density_min -0.209
_refine_diff_density_rms 0.048
_refine_ls_abs_structure_details
;
 Flack x determined using 749 quotients [(I+)-(I-)]/[(I+)+(I-)]
 (Parsons, Flack and Wagner, Acta Cryst. B69 (2013) 249-259).
;
_refine_ls_abs_structure_Flack -0.02(3)
_refine_ls_extinction_method none
_refine_ls_goodness_of_fit_ref 1.079
_refine_ls_hydrogen_treatment constr
_refine_ls_matrix_type full
_refine_ls_number_parameters 235
_refine_ls_number_reflns 2902
_refine_ls_number_restraints 1
_refine_ls_restrained_S_all 1.078
_refine_ls_R_factor_all 0.0540
_refine_ls_R_factor_gt 0.0441
_refine_ls_shift/su_max 0.001
_refine_ls_shift/su_mean 0.000
_refine_ls_structure_factor_coef Fsqd
_refine_ls_weighting_details 'w=1/[\s^2^(Fo^2^)+(0.0666P)^2^+0.2768P] where P=(Fo^2^+2Fc^2^)/3'
_refine_ls_weighting_scheme calc
_refine_ls_wR_factor_gt 0.1173
_refine_ls_wR_factor_ref 0.1251
_reflns_Friedel_coverage 0.550
_reflns_Friedel_fraction_full 0.622
_reflns_Friedel_fraction_max 0.599
_reflns_number_gt 2464
_reflns_number_total 2902
_reflns_threshold_expression 'I > 2\s(I)'
_cod_data_source_file d3md00044c2.cif
_cod_data_source_block 5a
_cod_original_sg_symbol_Hall 'A 2 -2ac'
_cod_database_code 7247099
_shelx_shelxl_version_number 2018/3
_chemical_oxdiff_formula C21H20N4S2O8
_shelx_space_group_comment
;
The symmetry employed for this shelxl refinement is uniquely defined
by the following loop, which should always be used as a source of
symmetry information in preference to the above space-group names.
They are only intended as comments.
;
_shelx_estimated_absorpt_t_max 0.837
_shelx_estimated_absorpt_t_min 0.526
_olex2_refinement_description
;
1. Fixed Uiso
 At 1.2 times of:
  All C(H) groups, All C(H,H) groups
 At 1.5 times of:
  All C(H,H,H) groups, All O(H) groups
2. Others
 Fixed Sof: H2A(0.5) H2B(0.5)
3.a Ternary CH refined with riding coordinates:
 C1(H1)
3.b Secondary CH2 refined with riding coordinates:
 C2(H2A,H2B), C16(H16A,H16B), C17(H17A,H17B)
3.c Aromatic/amide H refined with riding coordinates:
 C13(H13), C10(H10), C7(H7), C9(H9), C12(H12)
3.d Idealised Me refined as rotating group:
 C14(H14A,H14B,H14C), C15(H15A,H15B,H15C), C18(H18A,H18B,H18C)
3.e Idealised tetrahedral OH refined as rotating group:
 O2(H2)
;
_olex2_submission_special_instructions 'No special instructions were received'
_oxdiff_exptl_absorpt_empirical_details
;
Empirical correction (ABSPACK) includes:
- Absorption correction using spherical harmonics
- Frame scaling
;
_oxdiff_exptl_absorpt_empirical_full_max 1.550
_oxdiff_exptl_absorpt_empirical_full_min 0.743

loop_
_space_group_symop_operation_xyz
'x, y, z'
'-x, -y, z'
'x+1/2, -y+1/2, z'
'-x+1/2, y+1/2, z'
'x, y+1/2, z+1/2'
'-x, -y+1/2, z+1/2'
'x+1/2, -y+1, z+1/2'
'-x+1/2, y+1, z+1/2'

loop_
_atom_site_label
_atom_site_type_symbol
_atom_site_fract_x
_atom_site_fract_y
_atom_site_fract_z
_atom_site_U_iso_or_equiv
_atom_site_adp_type
_atom_site_occupancy
_atom_site_site_symmetry_order
_atom_site_calc_flag
_atom_site_refinement_flags_posn
_atom_site_refinement_flags_adp
_atom_site_refinement_flags_occupancy
_atom_site_disorder_assembly
_atom_site_disorder_group
S1 S 0.26355(8) 0.58347(5) 0.66456(8) 0.0299(3) Uani 1 1 d . . . . .
O5 O 0.7807(3) 0.57711(17) 0.6140(3) 0.0353(9) Uani 1 1 d . . . . .
O1 O -0.1058(3) 0.61289(15) 0.3943(2) 0.0349(7) Uani 1 1 d . . . . .
O4 O 0.1761(3) 0.58738(16) 0.3903(2) 0.0340(8) Uani 1 1 d . . . . .
O3 O 0.0709(3) 0.56630(17) 0.7138(3) 0.0370(8) Uani 1 1 d . . . . .
O2 O -0.0052(3) 0.67141(15) 0.4928(3) 0.0412(8) Uani 1 1 d . . . . .
H2 H -0.034099 0.701657 0.463541 0.062 Uiso 1 1 calc R U . . .
N1 N 0.1081(3) 0.57118(17) 0.5458(3) 0.0244(8) Uani 1 1 d . . . . .
O6 O 0.3831(3) 0.74060(15) 0.4067(3) 0.0503(10) Uani 1 1 d . . . . .
C3 C -0.0403(3) 0.6173(2) 0.4569(3) 0.0269(9) Uani 1 1 d . . . . .
C4 C 0.1317(4) 0.5720(2) 0.6468(3) 0.0261(10) Uani 1 1 d . . . . .
C11 C 0.6803(4) 0.5811(2) 0.5892(4) 0.0305(10) Uani 1 1 d . . . . .
C13 C 0.5579(4) 0.5786(2) 0.4562(3) 0.0329(10) Uani 1 1 d . . . . .
H13 H 0.543165 0.574825 0.386883 0.039 Uiso 1 1 calc R U . . .
C1 C 0.0050(3) 0.5593(2) 0.5093(3) 0.0252(9) Uani 1 1 d . . . . .
H1 H -0.038065 0.551010 0.569538 0.030 Uiso 1 1 calc R U . . .
C6 C 0.2858(3) 0.5861(2) 0.5348(4) 0.0253(9) Uani 1 1 d . . . . .
C10 C 0.6030(3) 0.5901(2) 0.6572(4) 0.0363(11) Uani 1 1 d . . . . .
H10 H 0.618184 0.594125 0.726468 0.044 Uiso 1 1 calc R U . . .
C8 C 0.4780(3) 0.5871(2) 0.5241(3) 0.0286(10) Uani 1 1 d . . . . .
C5 C 0.1876(3) 0.58247(19) 0.4796(3) 0.0239(9) Uani 1 1 d . . . . .
C2 C 0.000000 0.500000 0.4447(4) 0.0256(12) Uani 1 2 d S T P . .
H2A H -0.060838 0.502001 0.401109 0.031 Uiso 0.5 1 calc R U P . .
H2B H 0.060837 0.497999 0.401107 0.031 Uiso 0.5 1 calc R U P . .
C7 C 0.3744(3) 0.5875(2) 0.4853(4) 0.0292(9) Uani 1 1 d . . . . .
H7 H 0.368934 0.588905 0.414406 0.035 Uiso 1 1 calc R U . . .
C9 C 0.5030(4) 0.5933(3) 0.6247(4) 0.0378(12) Uani 1 1 d . . . . .
H9 H 0.450328 0.599836 0.672263 0.045 Uiso 1 1 calc R U . . .
C12 C 0.6574(4) 0.5756(2) 0.4877(4) 0.0328(10) Uani 1 1 d . . . . .
H12 H 0.710475 0.569863 0.440292 0.039 Uiso 1 1 calc R U . . .
C14 C 0.8047(4) 0.5838(3) 0.7175(4) 0.0410(14) Uani 1 1 d . . . . .
H14A H 0.878307 0.579770 0.726861 0.062 Uiso 1 1 calc R U . . .
H14B H 0.769873 0.550705 0.755839 0.062 Uiso 1 1 calc R U . . .
H14C H 0.782278 0.625370 0.741030 0.062 Uiso 1 1 calc R U . . .
C16 C 0.2774(5) 0.7482(3) 0.4306(7) 0.065(2) Uani 1 1 d . . . . .
H16A H 0.239027 0.710820 0.406898 0.078 Uiso 1 1 calc R U . . .
H16B H 0.250374 0.785901 0.395732 0.078 Uiso 1 1 calc R U . . .
C17 C 0.4015(7) 0.7341(3) 0.3012(5) 0.070(2) Uani 1 1 d . . . . .
H17A H 0.371717 0.770513 0.265066 0.083 Uiso 1 1 calc R U . . .
H17B H 0.368617 0.695059 0.276225 0.083 Uiso 1 1 calc R U . . .
C15 C 0.2629(7) 0.7555(3) 0.5403(7) 0.078(2) Uani 1 1 d . . . . .
H15A H 0.189996 0.755981 0.555619 0.117 Uiso 1 1 calc R U . . .
H15B H 0.293700 0.795342 0.562334 0.117 Uiso 1 1 calc R U . . .
H15C H 0.295312 0.720143 0.575186 0.117 Uiso 1 1 calc R U . . .
C18 C 0.5123(8) 0.7312(4) 0.2822(7) 0.089(3) Uani 1 1 d . . . . .
H18A H 0.524410 0.723678 0.210745 0.133 Uiso 1 1 calc R U . . .
H18B H 0.542212 0.696705 0.321289 0.133 Uiso 1 1 calc R U . . .
H18C H 0.543779 0.771333 0.301806 0.133 Uiso 1 1 calc R U . . .

loop_
_atom_site_aniso_label
_atom_site_aniso_U_11
_atom_site_aniso_U_22
_atom_site_aniso_U_33
_atom_site_aniso_U_23
_atom_site_aniso_U_13
_atom_site_aniso_U_12
S1 0.0246(5) 0.0429(5) 0.0223(5) -0.0024(5) -0.0033(6) -0.0003(4)
O5 0.0209(17) 0.055(2) 0.0299(19) -0.0064(16) -0.0026(14) 0.0037(15)
O1 0.0329(18) 0.0414(17) 0.0305(17) -0.0022(15) -0.0100(16) 0.0041(15)
O4 0.0277(17) 0.053(2) 0.0213(16) 0.0039(15) -0.0006(14) -0.0102(15)
O3 0.0316(18) 0.057(2) 0.0229(14) -0.0068(16) 0.0006(15) 0.0001(16)
O2 0.045(2) 0.0305(17) 0.0487(19) -0.0011(16) -0.0178(18) -0.0013(15)
N1 0.0211(18) 0.0296(17) 0.0224(18) -0.0022(14) -0.0006(16) -0.0018(14)
O6 0.060(3) 0.0331(16) 0.058(2) 0.000(2) -0.015(2) -0.0051(17)
C3 0.028(2) 0.029(2) 0.023(2) -0.0023(17) 0.0022(19) 0.0039(18)
C4 0.028(2) 0.029(2) 0.021(2) -0.0042(16) -0.0018(18) 0.0063(16)
C11 0.024(2) 0.040(2) 0.028(2) -0.005(2) -0.004(2) 0.002(2)
C13 0.027(2) 0.047(3) 0.024(2) 0.001(2) -0.0036(19) -0.003(2)
C1 0.0199(19) 0.030(2) 0.025(2) 0.0010(17) -0.0007(18) -0.0024(17)
C6 0.021(2) 0.032(2) 0.023(2) -0.0020(19) -0.0036(17) -0.0041(17)
C10 0.026(2) 0.055(3) 0.028(2) -0.007(2) -0.004(2) 0.000(2)
C8 0.024(2) 0.034(2) 0.027(2) -0.0007(19) -0.0010(19) -0.0013(18)
C5 0.019(2) 0.029(2) 0.023(2) -0.0004(19) -0.0022(19) -0.0014(16)
C2 0.027(3) 0.031(3) 0.019(2) 0.000 0.000 -0.001(2)
C7 0.026(2) 0.037(2) 0.0253(19) -0.003(2) -0.0040(19) -0.0039(18)
C9 0.024(2) 0.061(3) 0.028(2) -0.011(2) 0.001(2) 0.001(2)
C12 0.027(2) 0.046(3) 0.026(2) -0.002(2) 0.004(2) 0.0000(19)
C14 0.027(3) 0.064(4) 0.033(3) -0.013(3) -0.004(2) 0.006(2)
C16 0.054(4) 0.044(3) 0.098(6) 0.016(4) -0.012(4) -0.010(3)
C17 0.101(6) 0.047(3) 0.060(4) -0.012(3) -0.023(4) 0.002(4)
C15 0.078(5) 0.055(4) 0.102(7) 0.013(5) 0.021(5) -0.001(4)
C18 0.108(7) 0.080(5) 0.079(5) -0.002(5) 0.021(5) 0.021(5)

loop_
_atom_type_symbol
_atom_type_description
_atom_type_scat_dispersion_real
_atom_type_scat_dispersion_imag
_atom_type_scat_source
C C 0.0181 0.0091 'International Tables Vol C Tables 4.2.6.8 and 6.1.1.4'
H H 0.0000 0.0000 'International Tables Vol C Tables 4.2.6.8 and 6.1.1.4'
N N 0.0311 0.0180 'International Tables Vol C Tables 4.2.6.8 and 6.1.1.4'
O O 0.0492 0.0322 'International Tables Vol C Tables 4.2.6.8 and 6.1.1.4'
S S 0.3331 0.5567 'International Tables Vol C Tables 4.2.6.8 and 6.1.1.4'

loop_
_geom_angle_atom_site_label_1
_geom_angle_atom_site_label_2
_geom_angle_atom_site_label_3
_geom_angle
_geom_angle_site_symmetry_1
_geom_angle_site_symmetry_3
_geom_angle_publ_flag
C6 S1 C4 92.0(2) . . ?
C11 O5 C14 116.3(4) . . ?
C3 O2 H2 109.5 . . ?
C4 N1 C1 122.3(4) . . ?
C4 N1 C5 116.7(4) . . ?
C5 N1 C1 120.9(3) . . ?
C16 O6 C17 113.1(6) . . ?
O1 C3 O2 124.6(4) . . ?
O1 C3 C1 122.2(4) . . ?
O2 C3 C1 113.1(4) . . ?
O3 C4 S1 124.3(3) . . ?
O3 C4 N1 125.0(4) . . ?
N1 C4 S1 110.7(3) . . ?
O5 C11 C10 124.3(4) . . ?
O5 C11 C12 116.1(4) . . ?
C10 C11 C12 119.6(5) . . ?
C8 C13 H13 119.3 . . ?
C12 C13 H13 119.3 . . ?
C12 C13 C8 121.5(4) . . ?
N1 C1 C3 112.0(4) . . ?
N1 C1 H1 106.7 . . ?
N1 C1 C2 111.8(3) . . ?
C3 C1 H1 106.7 . . ?
C2 C1 C3 112.5(3) . . ?
C2 C1 H1 106.7 . . ?
C5 C6 S1 110.0(3) . . ?
C7 C6 S1 129.1(4) . . ?
C7 C6 C5 120.7(4) . . ?
C11 C10 H10 120.0 . . ?
C11 C10 C9 120.0(5) . . ?
C9 C10 H10 120.0 . . ?
C13 C8 C7 118.2(4) . . ?
C9 C8 C13 117.5(4) . . ?
C9 C8 C7 124.3(5) . . ?
O4 C5 N1 123.3(4) . . ?
O4 C5 C6 126.4(4) . . ?
N1 C5 C6 110.2(4) . . ?
C1 C2 C1 111.0(5) 2_565 . ?
C1 C2 H2A 109.4 . . ?
C1 C2 H2A 109.4 2_565 . ?
C1 C2 H2B 109.4 . . ?
C1 C2 H2B 109.4 2_565 . ?
H2A C2 H2B 108.0 . . ?
C6 C7 C8 129.6(4) . . ?
C6 C7 H7 115.2 . . ?
C8 C7 H7 115.2 . . ?
C10 C9 C8 121.5(5) . . ?
C10 C9 H9 119.3 . . ?
C8 C9 H9 119.3 . . ?
C11 C12 H12 120.0 . . ?
C13 C12 C11 119.9(5) . . ?
C13 C12 H12 120.0 . . ?
O5 C14 H14A 109.5 . . ?
O5 C14 H14B 109.5 . . ?
O5 C14 H14C 109.5 . . ?
H14A C14 H14B 109.5 . . ?
H14A C14 H14C 109.5 . . ?
H14B C14 H14C 109.5 . . ?
O6 C16 H16A 109.5 . . ?
O6 C16 H16B 109.5 . . ?
O6 C16 C15 110.9(6) . . ?
H16A C16 H16B 108.1 . . ?
C15 C16 H16A 109.5 . . ?
C15 C16 H16B 109.5 . . ?
O6 C17 H17A 109.7 . . ?
O6 C17 H17B 109.7 . . ?
O6 C17 C18 109.8(6) . . ?
H17A C17 H17B 108.2 . . ?
C18 C17 H17A 109.7 . . ?
C18 C17 H17B 109.7 . . ?
C16 C15 H15A 109.5 . . ?
C16 C15 H15B 109.5 . . ?
C16 C15 H15C 109.5 . . ?
H15A C15 H15B 109.5 . . ?
H15A C15 H15C 109.5 . . ?
H15B C15 H15C 109.5 . . ?
C17 C18 H18A 109.5 . . ?
C17 C18 H18B 109.5 . . ?
C17 C18 H18C 109.5 . . ?
H18A C18 H18B 109.5 . . ?
H18A C18 H18C 109.5 . . ?
H18B C18 H18C 109.5 . . ?

loop_
_geom_bond_atom_site_label_1
_geom_bond_atom_site_label_2
_geom_bond_distance
_geom_bond_site_symmetry_2
_geom_bond_publ_flag
S1 C4 1.767(5) . ?
S1 C6 1.759(5) . ?
O5 C11 1.364(6) . ?
O5 C14 1.425(6) . ?
O1 C3 1.204(5) . ?
O4 C5 1.206(6) . ?
O3 C4 1.206(6) . ?
O2 H2 0.8400 . ?
O2 C3 1.323(5) . ?
N1 C4 1.384(5) . ?
N1 C1 1.462(6) . ?
N1 C5 1.390(6) . ?
O6 C16 1.434(8) . ?
O6 C17 1.436(9) . ?
C3 C1 1.534(6) . ?
C11 C10 1.376(7) . ?
C11 C12 1.394(7) . ?
C13 H13 0.9500 . ?
C13 C8 1.399(7) . ?
C13 C12 1.375(7) . ?
C1 H1 1.0000 . ?
C1 C2 1.524(5) . ?
C6 C5 1.489(6) . ?
C6 C7 1.341(7) . ?
C10 H10 0.9500 . ?
C10 C9 1.387(7) . ?
C8 C7 1.458(6) . ?
C8 C9 1.390(7) . ?
C2 H2A 0.9900 . ?
C2 H2B 0.9900 . ?
C7 H7 0.9500 . ?
C9 H9 0.9500 . ?
C12 H12 0.9500 . ?
C14 H14A 0.9800 . ?
C14 H14B 0.9800 . ?
C14 H14C 0.9800 . ?
C16 H16A 0.9900 . ?
C16 H16B 0.9900 . ?
C16 C15 1.486(11) . ?
C17 H17A 0.9900 . ?
C17 H17B 0.9900 . ?
C17 C18 1.481(13) . ?
C15 H15A 0.9800 . ?
C15 H15B 0.9800 . ?
C15 H15C 0.9800 . ?
C18 H18A 0.9800 . ?
C18 H18B 0.9800 . ?
C18 H18C 0.9800 . ?

loop_
_geom_torsion_atom_site_label_1
_geom_torsion_atom_site_label_2
_geom_torsion_atom_site_label_3
_geom_torsion_atom_site_label_4
_geom_torsion
_geom_torsion_site_symmetry_1
_geom_torsion_site_symmetry_2
_geom_torsion_site_symmetry_3
_geom_torsion_site_symmetry_4
_geom_torsion_publ_flag
S1 C6 C5 O4 174.7(4) . . . . ?
S1 C6 C5 N1 -6.4(4) . . . . ?
S1 C6 C7 C8 0.1(8) . . . . ?
O5 C11 C10 C9 -179.8(5) . . . . ?
O5 C11 C12 C13 179.5(4) . . . . ?
O1 C3 C1 N1 154.5(4) . . . . ?
O1 C3 C1 C2 27.6(6) . . . . ?
O2 C3 C1 N1 -29.9(5) . . . . ?
O2 C3 C1 C2 -156.9(3) . . . . ?
N1 C1 C2 C1 80.7(3) . . . 2_565 ?
C3 C1 C2 C1 -152.2(4) . . . 2_565 ?
C4 S1 C6 C5 4.0(3) . . . . ?
C4 S1 C6 C7 -172.2(4) . . . . ?
C4 N1 C1 C3 114.2(4) . . . . ?
C4 N1 C1 C2 -118.4(4) . . . . ?
C4 N1 C5 O4 -174.7(4) . . . . ?
C4 N1 C5 C6 6.3(5) . . . . ?
C11 C10 C9 C8 0.5(8) . . . . ?
C13 C8 C7 C6 169.9(5) . . . . ?
C13 C8 C9 C10 -1.1(8) . . . . ?
C1 N1 C4 S1 176.9(3) . . . . ?
C1 N1 C4 O3 -3.8(7) . . . . ?
C1 N1 C5 O4 5.1(7) . . . . ?
C1 N1 C5 C6 -173.9(4) . . . . ?
C6 S1 C4 O3 -180.0(4) . . . . ?
C6 S1 C4 N1 -0.7(3) . . . . ?
C10 C11 C12 C13 -0.7(8) . . . . ?
C8 C13 C12 C11 0.0(8) . . . . ?
C5 N1 C4 S1 -3.3(5) . . . . ?
C5 N1 C4 O3 176.0(4) . . . . ?
C5 N1 C1 C3 -65.6(5) . . . . ?
C5 N1 C1 C2 61.7(5) . . . . ?
C5 C6 C7 C8 -175.8(4) . . . . ?
C7 C6 C5 O4 -8.7(7) . . . . ?
C7 C6 C5 N1 170.2(4) . . . . ?
C7 C8 C9 C10 177.5(5) . . . . ?
C9 C8 C7 C6 -8.6(8) . . . . ?
C12 C11 C10 C9 0.4(8) . . . . ?
C12 C13 C8 C7 -177.8(4) . . . . ?
C12 C13 C8 C9 0.8(8) . . . . ?
C14 O5 C11 C10 -0.9(7) . . . . ?
C14 O5 C11 C12 178.9(5) . . . . ?
C16 O6 C17 C18 175.9(6) . . . . ?
C17 O6 C16 C15 -179.3(5) . . . . ?
